data_2233720
loop_
_publ_author_name
'Han, Yan'
'Hao, Mi-Hua'

_publ_section_title
;
 (<i>E</i>)-<i>N</i>-Butyl-3-(3,4-dihydroxyphenyl)acrylamide hemihydrate
;
_journal_coeditor_code BG2440
_journal_issue 3
_journal_name_full 'Acta Crystallographica Section E'
_journal_page_first o727
_journal_paper_doi 10.1107/S1600536812005570
_journal_volume 68
_journal_year 2012
_chemical_formula_iupac 'C13 H17 N O3 , 0.5H2 O'
_chemical_formula_moiety 'C13 H17 N O3, 0.5(H2 O)'
_chemical_formula_sum 'C13 H18 N O3.5'
_chemical_formula_weight 244.285
_chemical_name_systematic
;
(<i>E</i>)-<i>N</i>-Butyl-3-(3,4-dihydroxyphenyl)acrylamide monohydrate
;
_space_group_IT_number 15
_symmetry_cell_setting monoclinic
_symmetry_space_group_name_Hall '-C 2yc'
_symmetry_space_group_name_H-M 'C 1 2/c 1'
_atom_sites_solution_hydrogens geom
_atom_sites_solution_primary direct
_atom_sites_solution_secondary difmap
_audit_creation_method SHELXL97
_cell_angle_alpha 90.00
_cell_angle_beta 113.967(6)
_cell_angle_gamma 90.00
_cell_formula_units_Z 8
_cell_length_a 12.860(7)
_cell_length_b 14.928(8)
_cell_length_c 15.015(11)
_cell_measurement_reflns_used 2581
_cell_measurement_temperature 296(2)
_cell_measurement_theta_max 26.00
_cell_measurement_theta_min 2.21
_cell_volume 2634(3)
_computing_cell_refinement 'SAINT (Bruker, 2008)'
_computing_data_collection 'SMART (Bruker, 2008)'
_computing_data_reduction 'SAINT (Bruker, 2008)'
_computing_molecular_graphics 'SHELXTL (Sheldrick, 2008)'
_computing_publication_material 'SHELXTL (Sheldrick, 2008)'
_computing_structure_refinement 'SHELXL97 (Sheldrick, 2008)'
_computing_structure_solution 'SHELXS97 (Sheldrick, 2008)'
_diffrn_ambient_temperature 296(2)
_diffrn_measured_fraction_theta_full 0.994
_diffrn_measured_fraction_theta_max 0.994
_diffrn_measurement_device_type 'Bruker SMART APEX CCD'
_diffrn_measurement_method '\f and \w'
_diffrn_radiation_monochromator graphite
_diffrn_radiation_source 'fine-focus sealed tube'
_diffrn_radiation_type MoK\a
_diffrn_radiation_wavelength 0.71073
_diffrn_reflns_av_R_equivalents 0.0246
_diffrn_reflns_av_sigmaI/netI 0.0291
_diffrn_reflns_limit_h_max 15
_diffrn_reflns_limit_h_min -15
_diffrn_reflns_limit_k_max 15
_diffrn_reflns_limit_k_min -18
_diffrn_reflns_limit_l_max 18
_diffrn_reflns_limit_l_min -18
_diffrn_reflns_number 7822
_diffrn_reflns_theta_full 26.00
_diffrn_reflns_theta_max 26.00
_diffrn_reflns_theta_min 2.21
_diffrn_standards_decay_% 0
_diffrn_standards_interval_count 0
_diffrn_standards_interval_time 0
_diffrn_standards_number 0
_exptl_absorpt_coefficient_mu 0.089
_exptl_absorpt_correction_T_max 0.983
_exptl_absorpt_correction_T_min 0.977
_exptl_absorpt_correction_type multi-scan
_exptl_absorpt_process_details '(SADABS; Sheldrick, 2008)'
_exptl_crystal_colour yellow
_exptl_crystal_density_diffrn 1.232
_exptl_crystal_density_method 'not measured'
_exptl_crystal_description block
_exptl_crystal_F_000 1048
_exptl_crystal_size_max 0.28
_exptl_crystal_size_mid 0.22
_exptl_crystal_size_min 0.19
_refine_diff_density_max 0.176
_refine_diff_density_min -0.205
_refine_ls_extinction_method none
_refine_ls_goodness_of_fit_ref 1.044
_refine_ls_hydrogen_treatment constr
_refine_ls_matrix_type full
_refine_ls_number_parameters 180
_refine_ls_number_reflns 2581
_refine_ls_number_restraints 0
_refine_ls_restrained_S_all 1.044
_refine_ls_R_factor_all 0.0586
_refine_ls_R_factor_gt 0.0417
_refine_ls_shift/su_max 0.000
_refine_ls_shift/su_mean 0.000
_refine_ls_structure_factor_coef Fsqd
_refine_ls_weighting_details 'calc w = 1/[\s^2^(Fo^2^)+(0.0532P)^2^+1.0544P] where P=(Fo^2^+2Fc^2^)/3'
_refine_ls_weighting_scheme calc
_refine_ls_wR_factor_gt 0.1073
_refine_ls_wR_factor_ref 0.1200
_reflns_number_gt 1895
_reflns_number_total 2581
_reflns_threshold_expression I>2\s(I)
_cod_data_source_file bg2440.cif
_cod_data_source_block I
_cod_original_sg_symbol_H-M 'C 2/c'
_cod_original_formula_sum 'C13 H18 N1 O3.5'
_cod_database_code 2233720
_cod_database_fobs_code 2233720

loop_
_symmetry_equiv_pos_as_xyz
'x, y, z'
'-x, y, -z+1/2'
'x+1/2, y+1/2, z'
'-x+1/2, y+1/2, -z+1/2'
'-x, -y, -z'
'x, -y, z-1/2'
'-x+1/2, -y+1/2, -z'
'x+1/2, -y+1/2, z-1/2'

loop_
_atom_site_type_symbol
_atom_site_label
_atom_site_fract_x
_atom_site_fract_y
_atom_site_fract_z
_atom_site_U_iso_or_equiv
_atom_site_adp_type
_atom_site_calc_flag
_atom_site_refinement_flags
_atom_site_occupancy
_atom_site_symmetry_multiplicity
_atom_site_disorder_assembly
_atom_site_disorder_group
O O4 0.5000 0.79934(9) 0.7500 0.0471(4) Uani d S 1 2 . .
H H4A 0.5047 0.7659 0.7973 0.057 Uiso d PR 0.50 1 . .
H H4B 0.4953 0.7659 0.7027 0.057 Uiso d PR 0.50 1 . .
N N1 0.63571(12) 0.56741(9) -0.01730(9) 0.0517(4) Uani d . 1 1 . .
H H1B 0.6878 0.5587 0.0401 0.062 Uiso calc R 1 1 . .
O O1 0.83466(10) 0.95089(8) 0.33417(8) 0.0653(4) Uani d . 1 1 . .
H H1A 0.8785 0.9099 0.3375 0.098 Uiso calc R 1 1 . .
O O2 0.67900(9) 1.07499(8) 0.30337(8) 0.0558(3) Uani d . 1 1 . .
H H2A 0.6254 1.1101 0.2869 0.084 Uiso calc R 1 1 . .
O O3 0.51295(9) 0.66595(7) -0.12054(7) 0.0493(3) Uani d . 1 1 . .
C C1 0.53067(15) 0.93015(13) 0.09233(13) 0.0656(6) Uani d . 1 1 . .
H H1 0.4611 0.9268 0.0388 0.079 Uiso calc R 1 1 . .
C C2 0.55145(15) 1.00043(13) 0.15684(13) 0.0638(5) Uani d . 1 1 . .
H H2 0.4962 1.0443 0.1459 0.077 Uiso calc R 1 1 . .
C C3 0.65313(13) 1.00632(11) 0.23735(11) 0.0491(4) Uani d . 1 1 . .
C C4 0.73642(13) 0.94036(11) 0.25296(11) 0.0479(4) Uani d . 1 1 . .
C C5 0.71557(13) 0.87094(11) 0.18753(11) 0.0498(4) Uani d . 1 1 . .
H H5 0.7713 0.8277 0.1977 0.060 Uiso calc R 1 1 . .
C C6 0.61164(14) 0.86440(12) 0.10578(11) 0.0522(4) Uani d . 1 1 . .
C C7 0.58305(13) 0.79218(12) 0.03400(12) 0.0520(4) Uani d . 1 1 . .
H H7 0.5189 0.8017 -0.0233 0.062 Uiso calc R 1 1 . .
C C8 0.63569(13) 0.71565(11) 0.03940(11) 0.0483(4) Uani d . 1 1 . .
H H8 0.7026 0.7038 0.0935 0.058 Uiso calc R 1 1 . .
C C9 0.59066(12) 0.64825(10) -0.03873(10) 0.0410(4) Uani d . 1 1 . .
C C10 0.60274(16) 0.49214(12) -0.08466(13) 0.0608(5) Uani d . 1 1 B .
H H10A 0.5750 0.5145 -0.1509 0.073 Uiso calc R 1 1 . .
H H10B 0.5411 0.4598 -0.0776 0.073 Uiso calc R 1 1 . .
C C11 0.69973(18) 0.42951(12) -0.06711(14) 0.0678(5) Uani d . 1 1 . .
H H11A 0.7326 0.4095 0.0002 0.081 Uiso calc R 1 1 A 1
H H11B 0.7585 0.4582 -0.0819 0.081 Uiso calc R 1 1 A 1
C C12 0.6467(8) 0.3505(6) -0.1365(8) 0.077(2) Uani d P 0.525(6) 1 B 1
H H12A 0.5909 0.3206 -0.1188 0.093 Uiso calc PR 0.525(6) 1 B 1
H H12B 0.6088 0.3720 -0.2029 0.093 Uiso calc PR 0.525(6) 1 B 1
C C13 0.7411(5) 0.2857(3) -0.1286(4) 0.097(2) Uani d P 0.525(6) 1 B 1
H H13A 0.7933 0.3148 -0.1503 0.146 Uiso calc PR 0.525(6) 1 B 1
H H13B 0.7089 0.2342 -0.1686 0.146 Uiso calc PR 0.525(6) 1 B 1
H H13C 0.7808 0.2673 -0.0620 0.146 Uiso calc PR 0.525(6) 1 B 1
C C12' 0.6881(7) 0.3529(8) -0.1425(9) 0.073(2) Uani d P 0.475(6) 1 B 2
H H12C 0.6553 0.3766 -0.2083 0.088 Uiso calc PR 0.475(6) 1 B 2
H H12D 0.7624 0.3283 -0.1305 0.088 Uiso calc PR 0.475(6) 1 B 2
C C13' 0.6133(5) 0.2818(4) -0.1313(4) 0.098(2) Uani d P 0.475(6) 1 B 2
H H13D 0.6453 0.2599 -0.0655 0.147 Uiso calc PR 0.475(6) 1 B 2
H H13E 0.6074 0.2334 -0.1752 0.147 Uiso calc PR 0.475(6) 1 B 2
H H13F 0.5391 0.3061 -0.1458 0.147 Uiso calc PR 0.475(6) 1 B 2

loop_
_atom_site_aniso_label
_atom_site_aniso_U_11
_atom_site_aniso_U_22
_atom_site_aniso_U_33
_atom_site_aniso_U_12
_atom_site_aniso_U_13
_atom_site_aniso_U_23
O4 0.0635(10) 0.0324(8) 0.0410(8) 0.000 0.0166(7) 0.000
N1 0.0572(8) 0.0449(8) 0.0358(7) 0.0049(6) 0.0011(6) 0.0003(6)
O1 0.0455(6) 0.0695(9) 0.0532(7) 0.0148(6) -0.0085(5) -0.0213(6)
O2 0.0493(6) 0.0568(7) 0.0478(7) 0.0099(5) 0.0059(5) -0.0159(5)
O3 0.0523(6) 0.0427(7) 0.0359(6) -0.0050(5) 0.0005(5) 0.0034(5)
C1 0.0442(9) 0.0799(14) 0.0484(10) 0.0186(9) -0.0062(8) -0.0193(9)
C2 0.0478(9) 0.0726(13) 0.0521(10) 0.0236(9) 0.0006(8) -0.0175(9)
C3 0.0446(8) 0.0536(10) 0.0400(8) 0.0058(7) 0.0079(7) -0.0120(7)
C4 0.0378(8) 0.0562(10) 0.0373(8) 0.0061(7) 0.0024(6) -0.0053(7)
C5 0.0412(8) 0.0523(10) 0.0447(9) 0.0120(7) 0.0060(7) -0.0071(7)
C6 0.0457(9) 0.0580(11) 0.0399(9) 0.0090(7) 0.0042(7) -0.0110(8)
C7 0.0413(8) 0.0614(11) 0.0389(8) 0.0057(7) 0.0015(7) -0.0087(7)
C8 0.0424(8) 0.0521(10) 0.0372(8) 0.0028(7) 0.0025(7) -0.0036(7)
C9 0.0393(7) 0.0435(9) 0.0344(8) -0.0038(6) 0.0092(6) 0.0020(6)
C10 0.0609(11) 0.0474(11) 0.0547(10) -0.0030(8) 0.0033(9) -0.0042(8)
C11 0.0828(14) 0.0510(11) 0.0556(11) 0.0111(10) 0.0138(10) 0.0000(9)
C12 0.096(6) 0.048(4) 0.090(4) -0.003(4) 0.040(4) -0.018(3)
C13 0.141(5) 0.061(3) 0.106(4) 0.029(3) 0.067(3) -0.009(2)
C12' 0.076(5) 0.066(5) 0.089(4) -0.003(4) 0.044(4) -0.008(3)
C13' 0.113(5) 0.074(4) 0.109(4) -0.002(3) 0.046(4) 0.001(3)

loop_
_atom_type_symbol
_atom_type_description
_atom_type_scat_dispersion_real
_atom_type_scat_dispersion_imag
_atom_type_scat_source
C C 0.0033 0.0016 'International Tables Vol C Tables 4.2.6.8 and 6.1.1.4'
H H 0.0000 0.0000 'International Tables Vol C Tables 4.2.6.8 and 6.1.1.4'
N N 0.0061 0.0033 'International Tables Vol C Tables 4.2.6.8 and 6.1.1.4'
O O 0.0106 0.0060 'International Tables Vol C Tables 4.2.6.8 and 6.1.1.4'

loop_
_geom_angle_atom_site_label_1
_geom_angle_atom_site_label_2
_geom_angle_atom_site_label_3
_geom_angle
H4A O4 H4B 108.0
C9 N1 C10 124.15(14)
C9 N1 H1B 117.9
C10 N1 H1B 117.9
C4 O1 H1A 109.5
C3 O2 H2A 109.5
C2 C1 C6 121.15(15)
C2 C1 H1 119.4
C6 C1 H1 119.4
C3 C2 C1 120.63(15)
C3 C2 H2 119.7
C1 C2 H2 119.7
O2 C3 C2 123.23(14)
O2 C3 C4 117.38(14)
C2 C3 C4 119.37(15)
O1 C4 C5 124.49(14)
O1 C4 C3 115.86(14)
C5 C4 C3 119.65(14)
C4 C5 C6 121.09(14)
C4 C5 H5 119.5
C6 C5 H5 119.5
C1 C6 C5 118.09(15)
C1 C6 C7 117.78(15)
C5 C6 C7 124.13(15)
C8 C7 C6 128.82(15)
C8 C7 H7 115.6
C6 C7 H7 115.6
C7 C8 C9 121.24(15)
C7 C8 H8 119.4
C9 C8 H8 119.4
O3 C9 N1 121.73(14)
O3 C9 C8 122.27(14)
N1 C9 C8 116.00(13)
N1 C10 C11 111.97(15)
N1 C10 H10A 109.2
C11 C10 H10A 109.2
N1 C10 H10B 109.2
C11 C10 H10B 109.2
H10A C10 H10B 107.9
C10 C11 C12 104.6(4)
C10 C11 C12' 120.0(4)
C10 C11 H11A 110.8
C12 C11 H11A 110.8
C12' C11 H11A 113.6
C10 C11 H11B 110.8
C12 C11 H11B 110.8
C12' C11 H11B 90.6
H11A C11 H11B 108.9
C13 C12 C11 108.4(6)
C13 C12 H12A 110.0
C11 C12 H12A 110.0
C13 C12 H12B 110.0
C11 C12 H12B 110.0
H12A C12 H12B 108.4
C13' C12' C11 108.3(6)
C13' C12' H12C 110.0
C11 C12' H12C 110.0
C13' C12' H12D 110.0
C11 C12' H12D 110.0
H12C C12' H12D 108.4
C12' C13' H13D 109.5
C12' C13' H13E 109.5
H13D C13' H13E 109.5
C12' C13' H13F 109.5
H13D C13' H13F 109.5
H13E C13' H13F 109.5

loop_
_geom_bond_atom_site_label_1
_geom_bond_atom_site_label_2
_geom_bond_distance
O4 H4A 0.8501
O4 H4B 0.8501
N1 C9 1.321(2)
N1 C10 1.455(2)
N1 H1B 0.8600
O1 C4 1.3624(19)
O1 H1A 0.8200
O2 C3 1.3699(19)
O2 H2A 0.8200
O3 C9 1.2571(18)
C1 C2 1.378(2)
C1 C6 1.385(2)
C1 H1 0.9300
C2 C3 1.377(2)
C2 H2 0.9300
C3 C4 1.403(2)
C4 C5 1.377(2)
C5 C6 1.403(2)
C5 H5 0.9300
C6 C7 1.462(2)
C7 C8 1.314(2)
C7 H7 0.9300
C8 C9 1.474(2)
C8 H8 0.9300
C10 C11 1.494(3)
C10 H10A 0.9700
C10 H10B 0.9700
C11 C12 1.537(9)
C11 C12' 1.574(11)
C11 H11A 0.9700
C11 H11B 0.9700
C12 C13 1.519(10)
C12 H12A 0.9700
C12 H12B 0.9700
C13 H13A 0.9600
C13 H13B 0.9600
C13 H13C 0.9600
C12' C13' 1.487(11)
C12' H12C 0.9700
C12' H12D 0.9700
C13' H13D 0.9600
C13' H13E 0.9600
C13' H13F 0.9600

loop_
_geom_hbond_atom_site_label_D
_geom_hbond_atom_site_label_H
_geom_hbond_atom_site_label_A
_geom_hbond_site_symmetry_A
_geom_hbond_distance_DH
_geom_hbond_distance_HA
_geom_hbond_distance_DA
_geom_hbond_angle_DHA
O4 H4A O3 1_556 0.85 1.91 2.7402(19) 164.7
O4 H4B O3 2_655 0.85 1.91 2.7402(19) 164.7
N1 H1B O2 4_645 0.86 2.29 3.129(2) 165.0
N1 H1B O1 4_645 0.86 2.58 3.143(3) 123.6
O1 H1A O3 8_566 0.82 1.94 2.7378(19) 162.4
O2 H2A O4 5_676 0.82 2.00 2.8217(18) 177.2
C7 H7 O3 . 0.93 2.48 2.837(2) 102.9
C8 H8 O2 4_645 0.93 2.55 3.330(2) 141.9

loop_
_geom_torsion_atom_site_label_1
_geom_torsion_atom_site_label_2
_geom_torsion_atom_site_label_3
_geom_torsion_atom_site_label_4
_geom_torsion
C6 C1 C2 C3 -0.9(3)
C1 C2 C3 O2 179.32(18)
C1 C2 C3 C4 0.6(3)
O2 C3 C4 O1 1.2(2)
C2 C3 C4 O1 179.99(17)
O2 C3 C4 C5 -178.59(15)
C2 C3 C4 C5 0.2(3)
O1 C4 C5 C6 179.54(17)
C3 C4 C5 C6 -0.7(3)
C2 C1 C6 C5 0.4(3)
C2 C1 C6 C7 -179.91(18)
C4 C5 C6 C1 0.4(3)
C4 C5 C6 C7 -179.25(17)
C1 C6 C7 C8 -166.91(19)
C5 C6 C7 C8 12.7(3)
C6 C7 C8 C9 176.70(16)
C10 N1 C9 O3 1.0(2)
C10 N1 C9 C8 -179.89(15)
C7 C8 C9 O3 12.8(2)
C7 C8 C9 N1 -166.28(16)
C9 N1 C10 C11 148.87(17)
N1 C10 C11 C12 174.2(4)
N1 C10 C11 C12' -169.8(4)
C10 C11 C12 C13 176.3(5)
C12' C11 C12 C13 37.4(19)
C10 C11 C12' C13' -74.3(8)
C12 C11 C12' C13' -27.1(17)
